data_2215505
loop_
_publ_author_name
'Broker, Grant A.'
'Tiekink, Edward R. T.'

_publ_section_title
;
 <i>catena</i>-Poly[silver(I)-\m-1,4-di-3-pyridyl-2,3-diaza-1,3-butadiene
 hexafluoridophosphate--acetonitrile (1/1)]
;
_journal_issue 10
_journal_name_full 'Acta Crystallographica Section E'
_journal_page_first m2485
_journal_paper_doi 10.1107/S1600536807042912
_journal_volume 63
_journal_year 2007
_chemical_formula_iupac '[Ag (C12 H10 N4 )]P F6, C2 H3 N'
_chemical_formula_moiety 'C12 H10 Ag N4, F6 P, C2 H3 N'
_chemical_formula_sum 'C14 H13 Ag F6 N5 P'
_chemical_formula_weight 504.13
_chemical_name_systematic
;
catena-Poly[silver(I)-\m-1,4-di-3-pyridyl-2,3-diaza-1,3-butadiene
hexafluoridophosphate--acetonitrile (1/1)]
;
_space_group_IT_number 2
_symmetry_cell_setting triclinic
_symmetry_space_group_name_Hall '-P 1'
_symmetry_space_group_name_H-M 'P -1'
_atom_sites_solution_hydrogens geom
_atom_sites_solution_primary direct
_atom_sites_solution_secondary difmap
_audit_creation_method SHELXL-97
_cell_angle_alpha 75.58(5)
_cell_angle_beta 70.66(3)
_cell_angle_gamma 81.11(4)
_cell_formula_units_Z 2
_cell_length_a 7.917(3)
_cell_length_b 10.416(3)
_cell_length_c 11.357(5)
_cell_measurement_reflns_used 3181
_cell_measurement_temperature 98(2)
_cell_measurement_theta_max 30.5
_cell_measurement_theta_min 2.7
_cell_volume 853.2(6)
_computing_cell_refinement 'CrystalClear (Rigaku/MSC, 2005)'
_computing_data_collection 'CrystalClear (Rigaku/MSC, 2005)'
_computing_data_reduction 'CrystalClear (Rigaku/MSC, 2005)'
_computing_molecular_graphics 'ORTEPII (Johnson, 1976) and DIAMOND (Brandenburg, 2006)'
_computing_publication_material 'SHELXL97 (Sheldrick, 1997)'
_computing_structure_refinement 'SHELXL97 (Sheldrick, 1997)'
_computing_structure_solution 'SIR92 (Altomare <i>et al.</i>,  1994)'
_diffrn_ambient_temperature 98(2)
_diffrn_measured_fraction_theta_full 0.994
_diffrn_measured_fraction_theta_max 0.994
_diffrn_measurement_device_type 'Rigaku AFC12\k/SATURN724'
_diffrn_measurement_method \w
_diffrn_radiation_monochromator graphite
_diffrn_radiation_source 'fine-focus sealed tube'
_diffrn_radiation_type MoK\a
_diffrn_radiation_wavelength 0.71070
_diffrn_reflns_av_R_equivalents 0.019
_diffrn_reflns_av_sigmaI/netI 0.019
_diffrn_reflns_limit_h_max 9
_diffrn_reflns_limit_h_min -9
_diffrn_reflns_limit_k_max 13
_diffrn_reflns_limit_k_min -12
_diffrn_reflns_limit_l_max 14
_diffrn_reflns_limit_l_min -12
_diffrn_reflns_number 9571
_diffrn_reflns_theta_full 26.5
_diffrn_reflns_theta_max 26.5
_diffrn_reflns_theta_min 2.5
_diffrn_standards_decay_% '< 1'
_diffrn_standards_interval_count 0
_diffrn_standards_number 0
_exptl_absorpt_coefficient_mu 1.347
_exptl_absorpt_correction_T_max 1.000
_exptl_absorpt_correction_T_min 0.406
_exptl_absorpt_correction_type multi-scan
_exptl_absorpt_process_details '(ABSCOR; Higashi, 1995)'
_exptl_crystal_colour yellow
_exptl_crystal_density_diffrn 1.962
_exptl_crystal_density_method 'not measured'
_exptl_crystal_description prism
_exptl_crystal_F_000 496
_exptl_crystal_size_max 0.30
_exptl_crystal_size_mid 0.20
_exptl_crystal_size_min 0.10
_refine_diff_density_max 0.58
_refine_diff_density_min -0.42
_refine_ls_extinction_method none
_refine_ls_goodness_of_fit_ref 1.12
_refine_ls_hydrogen_treatment constr
_refine_ls_matrix_type full
_refine_ls_number_parameters 244
_refine_ls_number_reflns 3508
_refine_ls_number_restraints 0
_refine_ls_restrained_S_all 1.12
_refine_ls_R_factor_all 0.025
_refine_ls_R_factor_gt 0.024
_refine_ls_shift/su_max 0.002
_refine_ls_shift/su_mean 0.000
_refine_ls_structure_factor_coef Fsqd
_refine_ls_weighting_details 'calc w=1/[\s^2^(Fo^2^)+(0.0287P)^2^+0.7535P] where P=(Fo^2^+2Fc^2^)/3'
_refine_ls_weighting_scheme calc
_refine_ls_wR_factor_gt 0.061
_refine_ls_wR_factor_ref 0.061
_reflns_number_gt 3404
_reflns_number_total 3508
_reflns_threshold_expression I>2\s(I)
_cod_data_source_file hb2531.cif
_cod_data_source_block I
_cod_original_cell_volume 853.2(5)
_cod_original_sg_symbol_Hall '-P 1 '
_cod_database_code 2215505
_cod_database_fobs_code 2215505

loop_
_symmetry_equiv_pos_as_xyz
'x, y, z'
'-x, -y, -z'

loop_
_atom_site_type_symbol
_atom_site_label
_atom_site_fract_x
_atom_site_fract_y
_atom_site_fract_z
_atom_site_U_iso_or_equiv
_atom_site_adp_type
_atom_site_calc_flag
_atom_site_refinement_flags
_atom_site_occupancy
Ag Ag 0.19529(2) 0.921735(16) -0.001479(15) 0.02331(7) Uani d . 1
P P1 0.35231(8) 0.57251(5) 0.27956(5) 0.02040(12) Uani d . 1
F F1 0.2394(2) 0.68371(14) 0.20476(16) 0.0373(4) Uani d . 1
F F2 0.4462(2) 0.51518(15) 0.15379(14) 0.0373(3) Uani d . 1
F F3 0.1968(2) 0.47507(15) 0.32092(16) 0.0406(4) Uani d . 1
F F4 0.2591(2) 0.63135(17) 0.40388(15) 0.0432(4) Uani d . 1
F F5 0.46592(19) 0.46138(14) 0.35278(14) 0.0344(3) Uani d . 1
F F6 0.50926(19) 0.66944(14) 0.23800(14) 0.0329(3) Uani d . 1
N N1 0.2938(2) 1.03785(17) 0.09097(16) 0.0170(3) Uani d . 1
N N2 0.4846(2) 1.04341(17) 0.44581(16) 0.0185(4) Uani d . 1
N N3 0.1510(2) 0.79723(18) -0.11309(17) 0.0198(4) Uani d . 1
N N4 0.0213(2) 0.97670(19) -0.44279(17) 0.0219(4) Uani d . 1
N N5 -0.1325(3) 0.84620(19) 0.17805(19) 0.0257(4) Uani d . 1
C C1 0.3153(3) 1.1678(2) 0.0438(2) 0.0198(4) Uani d . 1
H H1 0.2888 1.2083 -0.0335 0.024 Uiso calc R 1
C C2 0.3746(3) 1.2454(2) 0.1027(2) 0.0205(4) Uani d . 1
H H2 0.3873 1.3373 0.0663 0.025 Uiso calc R 1
C C3 0.4149(3) 1.1887(2) 0.2139(2) 0.0186(4) Uani d . 1
H H3 0.4535 1.2406 0.2568 0.022 Uiso calc R 1
C C4 0.3977(3) 1.0527(2) 0.26239(19) 0.0154(4) Uani d . 1
C C5 0.3354(3) 0.9823(2) 0.19818(19) 0.0168(4) Uani d . 1
H H5 0.3218 0.8901 0.2322 0.020 Uiso calc R 1
C C6 0.4383(3) 0.9820(2) 0.37887(19) 0.0168(4) Uani d . 1
H H6 0.4301 0.8885 0.4054 0.020 Uiso calc R 1
C C7 0.1646(3) 0.6635(2) -0.0804(2) 0.0246(5) Uani d . 1
H H7 0.1888 0.6218 -0.0025 0.030 Uiso calc R 1
C C8 0.1449(3) 0.5847(2) -0.1553(2) 0.0269(5) Uani d . 1
H H8 0.1562 0.4906 -0.1294 0.032 Uiso calc R 1
C C9 0.1085(3) 0.6436(2) -0.2681(2) 0.0246(5) Uani d . 1
H H9 0.0950 0.5910 -0.3213 0.030 Uiso calc R 1
C C10 0.0921(3) 0.7817(2) -0.3023(2) 0.0201(4) Uani d . 1
C C11 0.1164(3) 0.8541(2) -0.2224(2) 0.0192(4) Uani d . 1
H H11 0.1079 0.9484 -0.2468 0.023 Uiso calc R 1
C C12 0.0484(3) 0.8502(2) -0.4185(2) 0.0221(4) Uani d . 1
H H12 0.0402 0.8008 -0.4761 0.027 Uiso calc R 1
C C13 -0.1674(3) 0.7765(2) 0.2742(2) 0.0204(4) Uani d . 1
C C14 -0.2150(3) 0.6882(2) 0.3989(2) 0.0267(5) Uani d . 1
H H14A -0.2694 0.7407 0.4647 0.040 Uiso calc R 1
H H14B -0.1068 0.6364 0.4137 0.040 Uiso calc R 1
H H14C -0.3009 0.6278 0.4027 0.040 Uiso calc R 1

loop_
_atom_site_aniso_label
_atom_site_aniso_U_11
_atom_site_aniso_U_22
_atom_site_aniso_U_33
_atom_site_aniso_U_12
_atom_site_aniso_U_13
_atom_site_aniso_U_23
Ag 0.02641(11) 0.02883(11) 0.02023(10) -0.00394(7) -0.01124(7) -0.00841(7)
P1 0.0219(3) 0.0189(3) 0.0211(3) -0.0042(2) -0.0069(2) -0.0036(2)
F1 0.0384(8) 0.0276(7) 0.0514(10) 0.0002(6) -0.0285(7) 0.0002(7)
F2 0.0498(9) 0.0342(8) 0.0282(8) -0.0041(7) -0.0077(7) -0.0122(6)
F3 0.0327(8) 0.0354(8) 0.0526(10) -0.0166(6) -0.0124(7) -0.0001(7)
F4 0.0445(9) 0.0501(10) 0.0345(9) 0.0053(7) -0.0059(7) -0.0223(7)
F5 0.0321(8) 0.0320(8) 0.0303(8) 0.0008(6) -0.0093(6) 0.0064(6)
F6 0.0310(8) 0.0290(7) 0.0415(8) -0.0117(6) -0.0157(6) -0.0002(6)
N1 0.0176(9) 0.0201(9) 0.0137(8) -0.0017(7) -0.0056(7) -0.0030(7)
N2 0.0208(9) 0.0203(9) 0.0146(8) -0.0032(7) -0.0075(7) -0.0004(7)
N3 0.0189(9) 0.0240(9) 0.0175(9) -0.0042(7) -0.0057(7) -0.0045(7)
N4 0.0173(9) 0.0346(11) 0.0155(9) -0.0034(7) -0.0039(7) -0.0090(8)
N5 0.0295(11) 0.0251(10) 0.0236(10) -0.0050(8) -0.0094(8) -0.0035(8)
C1 0.0200(10) 0.0226(10) 0.0160(10) -0.0041(8) -0.0057(8) -0.0007(8)
C2 0.0219(11) 0.0187(10) 0.0188(10) -0.0027(8) -0.0048(8) -0.0012(8)
C3 0.0154(10) 0.0204(10) 0.0203(10) -0.0034(8) -0.0044(8) -0.0054(8)
C4 0.0121(9) 0.0202(10) 0.0136(9) -0.0002(7) -0.0030(7) -0.0047(8)
C5 0.0168(10) 0.0163(9) 0.0166(10) -0.0004(7) -0.0046(8) -0.0033(8)
C6 0.0157(10) 0.0187(10) 0.0156(10) -0.0014(7) -0.0047(8) -0.0030(8)
C7 0.0206(11) 0.0275(11) 0.0251(11) -0.0037(9) -0.0079(9) -0.0021(9)
C8 0.0240(12) 0.0243(11) 0.0330(13) -0.0006(9) -0.0094(10) -0.0071(10)
C9 0.0189(11) 0.0286(11) 0.0313(12) -0.0019(8) -0.0073(9) -0.0157(10)
C10 0.0123(10) 0.0293(11) 0.0187(10) -0.0030(8) -0.0020(8) -0.0081(9)
C11 0.0147(10) 0.0241(10) 0.0187(10) -0.0040(8) -0.0032(8) -0.0056(8)
C12 0.0168(10) 0.0333(12) 0.0191(10) -0.0023(8) -0.0041(8) -0.0123(9)
C13 0.0195(10) 0.0216(10) 0.0225(11) -0.0014(8) -0.0080(8) -0.0070(9)
C14 0.0327(13) 0.0262(12) 0.0196(11) -0.0036(9) -0.0085(9) -0.0005(9)

loop_
_atom_type_symbol
_atom_type_description
_atom_type_scat_dispersion_real
_atom_type_scat_dispersion_imag
_atom_type_scat_source
C C 0.0033 0.0016 'International Tables Vol C Tables 4.2.6.8 and 6.1.1.4'
H H 0.0000 0.0000 'International Tables Vol C Tables 4.2.6.8 and 6.1.1.4'
Ag Ag -0.8971 1.1015 'International Tables Vol C Tables 4.2.6.8 and 6.1.1.4'
N N 0.0061 0.0033 'International Tables Vol C Tables 4.2.6.8 and 6.1.1.4'
F F 0.0171 0.0103 'International Tables Vol C Tables 4.2.6.8 and 6.1.1.4'
P P 0.1023 0.0942 'International Tables Vol C Tables 4.2.6.8 and 6.1.1.4'

loop_
_geom_angle_atom_site_label_1
_geom_angle_atom_site_label_2
_geom_angle_atom_site_label_3
_geom_angle_site_symmetry_3
_geom_angle
_geom_angle_publ_flag
N1 Ag N3 . 168.86(7) y
N1 Ag N5 . 103.25(7) ?
N3 Ag N5 . 86.67(7) ?
N1 Ag Ag 2_575 101.63(6) ?
N3 Ag Ag 2_575 88.15(6) ?
N5 Ag Ag 2_575 54.97(5) ?
F4 P1 F3 . 90.61(10) ?
F4 P1 F2 . 179.32(9) ?
F3 P1 F2 . 89.86(10) ?
F4 P1 F5 . 91.01(10) ?
F3 P1 F5 . 90.18(9) ?
F2 P1 F5 . 89.48(9) ?
F4 P1 F6 . 89.61(10) ?
F3 P1 F6 . 179.63(9) ?
F2 P1 F6 . 89.93(9) ?
F5 P1 F6 . 89.52(9) ?
F4 P1 F1 . 89.54(10) ?
F3 P1 F1 . 89.92(9) ?
F2 P1 F1 . 89.98(10) ?
F5 P1 F1 . 179.44(10) ?
F6 P1 F1 . 90.38(9) ?
C5 N1 C1 . 117.55(18) ?
C5 N1 Ag . 120.78(14) ?
C1 N1 Ag . 121.66(14) ?
C6 N2 N2 2_676 111.5(2) ?
C11 N3 C7 . 117.88(19) ?
C11 N3 Ag . 119.05(15) ?
C7 N3 Ag . 123.00(15) ?
C12 N4 N4 2_574 111.3(2) ?
C13 N5 Ag . 132.65(18) ?
N1 C1 C2 . 122.9(2) ?
N1 C1 H1 . 118.6 ?
C2 C1 H1 . 118.6 ?
C3 C2 C1 . 119.6(2) ?
C3 C2 H2 . 120.2 ?
C1 C2 H2 . 120.2 ?
C2 C3 C4 . 118.2(2) ?
C2 C3 H3 . 120.9 ?
C4 C3 H3 . 120.9 ?
C5 C4 C3 . 118.59(19) ?
C5 C4 C6 . 118.50(18) ?
C3 C4 C6 . 122.90(19) ?
N1 C5 C4 . 123.18(19) ?
N1 C5 H5 . 118.4 ?
C4 C5 H5 . 118.4 ?
N2 C6 C4 . 121.01(19) ?
N2 C6 H6 . 119.5 ?
C4 C6 H6 . 119.5 ?
N3 C7 C8 . 122.6(2) ?
N3 C7 H7 . 118.7 ?
C8 C7 H7 . 118.7 ?
C9 C8 C7 . 119.5(2) ?
C9 C8 H8 . 120.3 ?
C7 C8 H8 . 120.3 ?
C8 C9 C10 . 118.5(2) ?
C8 C9 H9 . 120.7 ?
C10 C9 H9 . 120.7 ?
C11 C10 C9 . 118.6(2) ?
C11 C10 C12 . 120.2(2) ?
C9 C10 C12 . 121.2(2) ?
N3 C11 C10 . 123.0(2) ?
N3 C11 H11 . 118.5 ?
C10 C11 H11 . 118.5 ?
N4 C12 C10 . 119.9(2) ?
N4 C12 H12 . 120.1 ?
C10 C12 H12 . 120.1 ?
N5 C13 C14 . 179.0(3) ?
C13 C14 H14A . 109.5 ?
C13 C14 H14B . 109.5 ?
H14A C14 H14B . 109.5 ?
C13 C14 H14C . 109.5 ?
H14A C14 H14C . 109.5 ?
H14B C14 H14C . 109.5 ?

loop_
_geom_bond_atom_site_label_1
_geom_bond_atom_site_label_2
_geom_bond_site_symmetry_2
_geom_bond_distance
_geom_bond_publ_flag
Ag N1 . 2.1538(19) y
Ag N3 . 2.160(2) y
Ag N5 . 2.800(2) ?
Ag Ag 2_575 3.2590(15) n
P1 F4 . 1.5858(17) ?
P1 F3 . 1.5914(16) ?
P1 F2 . 1.5917(17) ?
P1 F5 . 1.5919(16) ?
P1 F6 . 1.5964(16) ?
P1 F1 . 1.5984(16) ?
N1 C5 . 1.335(3) ?
N1 C1 . 1.341(3) ?
N2 C6 . 1.273(3) ?
N2 N2 2_676 1.403(3) ?
N3 C11 . 1.333(3) ?
N3 C7 . 1.346(3) ?
N4 C12 . 1.276(3) ?
N4 N4 2_574 1.401(4) ?
N5 C13 . 1.124(3) ?
C1 C2 . 1.384(3) ?
C1 H1 . 0.9500 ?
C2 C3 . 1.372(3) ?
C2 H2 . 0.9500 ?
C3 C4 . 1.397(3) ?
C3 H3 . 0.9500 ?
C4 C5 . 1.389(3) ?
C4 C6 . 1.455(3) ?
C5 H5 . 0.9500 ?
C6 H6 . 0.9500 ?
C7 C8 . 1.377(3) ?
C7 H7 . 0.9500 ?
C8 C9 . 1.377(3) ?
C8 H8 . 0.9500 ?
C9 C10 . 1.391(3) ?
C9 H9 . 0.9500 ?
C10 C11 . 1.389(3) ?
C10 C12 . 1.459(3) ?
C11 H11 . 0.9500 ?
C12 H12 . 0.9500 ?
C13 C14 . 1.448(3) ?
C14 H14A . 0.9800 ?
C14 H14B . 0.9800 ?
C14 H14C . 0.9800 ?

loop_
_geom_hbond_atom_site_label_D
_geom_hbond_atom_site_label_H
_geom_hbond_atom_site_label_A
_geom_hbond_site_symmetry_A
_geom_hbond_distance_DH
_geom_hbond_distance_HA
_geom_hbond_distance_DA
_geom_hbond_angle_DHA
_geom_hbond_publ_flag
C1 H1 F6 2_675 0.95 2.50 3.182(3) 128 y
C1 H1 N5 2_575 0.95 2.56 3.336(3) 138 y
C2 H2 F2 1_565 0.95 2.48 3.174(3) 130 y
C5 H5 F1 1_555 0.95 2.46 3.291(3) 146 y
C5 H5 F6 1_555 0.95 2.53 3.318(3) 140 y
C9 H9 F3 2_565 0.95 2.51 3.160(3) 126 y
C11 H11 N5 2_575 0.95 2.51 3.311(3) 142 y

loop_
_geom_torsion_atom_site_label_1
_geom_torsion_atom_site_label_2
_geom_torsion_atom_site_label_3
_geom_torsion_atom_site_label_4
_geom_torsion_site_symmetry_1
_geom_torsion
N3 Ag N1 C5 . -88.2(4)
N5 Ag N1 C5 . 64.29(16)
Ag Ag N1 C5 2_575 120.67(15)
N3 Ag N1 C1 . 91.9(4)
N5 Ag N1 C1 . -115.62(17)
Ag Ag N1 C1 2_575 -59.24(16)
N1 Ag N3 C11 . -95.7(4)
N5 Ag N3 C11 . 111.04(16)
Ag Ag N3 C11 2_575 56.03(15)
N1 Ag N3 C7 . 81.2(4)
N5 Ag N3 C7 . -72.03(18)
Ag Ag N3 C7 2_575 -127.04(17)
N1 Ag N5 C13 . -69.2(2)
N3 Ag N5 C13 . 105.7(2)
Ag Ag N5 C13 2_575 -164.3(2)
C5 N1 C1 C2 . -1.4(3)
Ag N1 C1 C2 . 178.55(16)
N1 C1 C2 C3 . 0.4(3)
C1 C2 C3 C4 . 1.3(3)
C2 C3 C4 C5 . -2.0(3)
C2 C3 C4 C6 . 179.45(18)
C1 N1 C5 C4 . 0.6(3)
Ag N1 C5 C4 . -179.35(15)
C3 C4 C5 N1 . 1.1(3)
C6 C4 C5 N1 . 179.73(18)
N2 N2 C6 C4 2_676 179.41(19)
C5 C4 C6 N2 . -175.40(19)
C3 C4 C6 N2 . 3.1(3)
C11 N3 C7 C8 . 0.2(3)
Ag N3 C7 C8 . -176.72(17)
N3 C7 C8 C9 . -0.4(3)
C7 C8 C9 C10 . -0.3(3)
C8 C9 C10 C11 . 1.2(3)
C8 C9 C10 C12 . -178.1(2)
C7 N3 C11 C10 . 0.7(3)
Ag N3 C11 C10 . 177.80(15)
C9 C10 C11 N3 . -1.4(3)
C12 C10 C11 N3 . 177.89(19)
N4 N4 C12 C10 2_574 -179.1(2)
C11 C10 C12 N4 . -4.4(3)
C9 C10 C12 N4 . 174.9(2)
